data_7207003
loop_
_publ_author_name
'Bai, Shi-Qiang'
'Yong, Anna Marie'
'Hu, Jian Jin'
'Young, David J.'
'Zhang, Xinhai'
'Zong, Yun'
'Xu, Jianwei'
'Zuo, Jing-Lin'
'Hor, T. S. Andy'

_publ_section_title
;
 Zinc, cobalt and copper coordination polymers with different structural
 motifs from picolyl-triazole hybrid ligands
;
_journal_issue 3
_journal_name_full CrystEngComm
_journal_page_first 961
_journal_paper_doi 10.1039/c1ce05808h
_journal_volume 14
_journal_year 2012
_chemical_formula_sum 'C24 H40 Cl2 Co N8 O12'
_chemical_formula_weight 762.47
_chemical_name_systematic
;
?
;
_space_group_IT_number 14
_symmetry_cell_setting monoclinic
_symmetry_space_group_name_Hall '-P 2yn'
_symmetry_space_group_name_H-M 'P 1 21/n 1'
_atom_sites_solution_hydrogens geom
_atom_sites_solution_primary direct
_atom_sites_solution_secondary difmap
_audit_creation_method SHELXL-97
_cell_angle_alpha 90.00
_cell_angle_beta 101.220(2)
_cell_angle_gamma 90.00
_cell_formula_units_Z 2
_cell_length_a 9.1059(7)
_cell_length_b 9.7570(7)
_cell_length_c 19.2007(14)
_cell_measurement_reflns_used 4824
_cell_measurement_temperature 100(2)
_cell_measurement_theta_max 27.51
_cell_measurement_theta_min 2.33
_cell_volume 1673.3(2)
_computing_cell_refinement 'Bruker SMART'
_computing_data_collection 'Bruker SMART'
_computing_data_reduction 'Bruker SAINT'
_computing_molecular_graphics 'Bruker SHELXTL'
_computing_publication_material 'Bruker SHELXTL'
_computing_structure_refinement 'SHELXL-97 (Sheldrick, 1997)'
_computing_structure_solution 'SHELXS-97 (Sheldrick, 1990)'
_diffrn_ambient_temperature 100(2)
_diffrn_measured_fraction_theta_full 1.000
_diffrn_measured_fraction_theta_max 1.000
_diffrn_measurement_device_type 'CCD area detector'
_diffrn_measurement_method 'phi and omega scans'
_diffrn_radiation_monochromator graphite
_diffrn_radiation_source 'fine-focus sealed tube'
_diffrn_radiation_type MoK\a
_diffrn_radiation_wavelength 0.71073
_diffrn_reflns_av_R_equivalents 0.0301
_diffrn_reflns_av_sigmaI/netI 0.0322
_diffrn_reflns_limit_h_max 11
_diffrn_reflns_limit_h_min -11
_diffrn_reflns_limit_k_max 12
_diffrn_reflns_limit_k_min -11
_diffrn_reflns_limit_l_max 24
_diffrn_reflns_limit_l_min -23
_diffrn_reflns_number 11641
_diffrn_reflns_theta_full 27.49
_diffrn_reflns_theta_max 27.49
_diffrn_reflns_theta_min 2.16
_exptl_absorpt_coefficient_mu 0.743
_exptl_absorpt_correction_T_max 0.9294
_exptl_absorpt_correction_T_min 0.6642
_exptl_absorpt_correction_type multi-scan
_exptl_absorpt_process_details 'Sadabs, (Sheldrick 2001)'
_exptl_crystal_colour PINK
_exptl_crystal_density_diffrn 1.513
_exptl_crystal_density_meas ?
_exptl_crystal_density_method 'not measured'
_exptl_crystal_description BLOCK
_exptl_crystal_F_000 794
_exptl_crystal_size_max 0.60
_exptl_crystal_size_mid 0.28
_exptl_crystal_size_min 0.10
_refine_diff_density_max 0.525
_refine_diff_density_min -0.284
_refine_diff_density_rms 0.073
_refine_ls_extinction_method none
_refine_ls_goodness_of_fit_ref 1.053
_refine_ls_hydrogen_treatment mixed
_refine_ls_matrix_type full
_refine_ls_number_parameters 231
_refine_ls_number_reflns 3844
_refine_ls_number_restraints 4
_refine_ls_restrained_S_all 1.053
_refine_ls_R_factor_all 0.0398
_refine_ls_R_factor_gt 0.0353
_refine_ls_shift/su_max 0.001
_refine_ls_shift/su_mean 0.000
_refine_ls_structure_factor_coef Fsqd
_refine_ls_weighting_details 'calc w=1/[\s^2^(Fo^2^)+(0.0507P)^2^+0.7089P] where P=(Fo^2^+2Fc^2^)/3'
_refine_ls_weighting_scheme calc
_refine_ls_wR_factor_gt 0.0891
_refine_ls_wR_factor_ref 0.0921
_reflns_number_gt 3427
_reflns_number_total 3844
_reflns_threshold_expression >2sigma(I)
_cod_data_source_file c1ce05808h.txt
_cod_data_source_block 9513
_cod_depositor_comments
;
The following automatic conversions were performed:

'_symmetry_cell_setting' value 'Monoclinic' changed to 'monoclinic'
according to /home/saulius/struct/CIF-dictionaries/cif_core.dic
dictionary named 'cif_core.dic' version 2.4.1 from
2010-06-29.

'_exptl_absorpt_correction_type' value 'Multi-scan'
changed to 'multi-scan' according to
/home/saulius/struct/CIF-dictionaries/cif_core.dic dictionary named
'cif_core.dic' version 2.4.1 from 2010-06-29.

Automatic conversion script
Id: cif_fix_values 1715 2011-07-08 13:25:40Z adriana 

The following automatic conversions were performed:

'_exptl_crystal_density_meas' value 'Not Measured' was changed to '?'
- the value is perceived as not measured.

Automatic conversion script
Id: cif_fix_values 3008 2015-01-20 13:52:24Z robertas 
;
_cod_original_sg_symbol_H-M P2(1)/n
_cod_database_code 7207003

loop_
_symmetry_equiv_pos_as_xyz
'x, y, z'
'-x+1/2, y+1/2, -z+1/2'
'-x, -y, -z'
'x-1/2, -y-1/2, z-1/2'

loop_
_atom_site_label
_atom_site_type_symbol
_atom_site_fract_x
_atom_site_fract_y
_atom_site_fract_z
_atom_site_U_iso_or_equiv
_atom_site_adp_type
_atom_site_occupancy
_atom_site_symmetry_multiplicity
_atom_site_calc_flag
_atom_site_refinement_flags
Co1 Co 0.0000 0.5000 0.0000 0.01221(10) Uani 1 2 d S
O1 O 0.04303(14) 0.70478(13) 0.03178(7) 0.0173(3) Uani 1 1 d D
H11 H -0.023(3) 0.745(3) 0.0467(15) 0.049(8) Uiso 1 1 d D
H12 H 0.110(3) 0.759(2) 0.0265(14) 0.044(8) Uiso 1 1 d D
N1 N -0.07613(15) 0.45957(15) 0.09730(8) 0.0144(3) Uani 1 1 d .
N2 N -0.19284(16) 0.37622(15) 0.09040(7) 0.0154(3) Uani 1 1 d .
N3 N -0.22425(15) 0.36389(14) 0.15507(7) 0.0141(3) Uani 1 1 d .
N4 N -0.77887(15) 0.43096(14) 0.05311(7) 0.0142(3) Uani 1 1 d .
C1 C -0.76127(19) 0.30381(17) 0.08085(9) 0.0154(3) Uani 1 1 d .
H1 H -0.8469 0.2464 0.0762 0.018 Uiso 1 1 calc R
C2 C -0.62546(19) 0.25250(17) 0.11563(9) 0.0148(3) Uani 1 1 d .
H2 H -0.6180 0.1609 0.1327 0.018 Uiso 1 1 calc R
C3 C -0.49942(18) 0.33653(17) 0.12548(9) 0.0135(3) Uani 1 1 d .
C4 C -0.51685(19) 0.46847(17) 0.09846(9) 0.0154(3) Uani 1 1 d .
H4 H -0.4340 0.5295 0.1046 0.018 Uiso 1 1 calc R
C5 C -0.65637(19) 0.51043(17) 0.06240(10) 0.0159(3) Uani 1 1 d .
H5 H -0.6658 0.6004 0.0432 0.019 Uiso 1 1 calc R
C6 C -0.35168(19) 0.28021(18) 0.16429(9) 0.0164(3) Uani 1 1 d .
H6A H -0.3538 0.2739 0.2155 0.020 Uiso 1 1 calc R
H6B H -0.3385 0.1864 0.1469 0.020 Uiso 1 1 calc R
C7 C -0.12933(19) 0.43710(17) 0.20368(9) 0.0162(3) Uani 1 1 d .
H7 H -0.1289 0.4444 0.2531 0.019 Uiso 1 1 calc R
C8 C -0.03297(19) 0.49912(16) 0.16630(9) 0.0152(3) Uani 1 1 d .
C9 C 0.09747(19) 0.59118(18) 0.19337(9) 0.0179(3) Uani 1 1 d .
H9A H 0.0630 0.6682 0.2197 0.021 Uiso 1 1 calc R
H9B H 0.1344 0.6302 0.1524 0.021 Uiso 1 1 calc R
C10 C 0.2265(2) 0.51863(18) 0.24187(10) 0.0184(4) Uani 1 1 d .
H10A H 0.2572 0.4382 0.2167 0.022 Uiso 1 1 calc R
H10B H 0.1918 0.4850 0.2845 0.022 Uiso 1 1 calc R
C11 C 0.3615(2) 0.61217(19) 0.26490(10) 0.0216(4) Uani 1 1 d .
H11A H 0.4012 0.6403 0.2226 0.026 Uiso 1 1 calc R
H11B H 0.3295 0.6959 0.2870 0.026 Uiso 1 1 calc R
C12 C 0.4850(3) 0.5416(2) 0.31756(15) 0.0427(6) Uani 1 1 d .
H12A H 0.4449 0.5099 0.3586 0.064 Uiso 1 1 calc R
H12B H 0.5669 0.6064 0.3334 0.064 Uiso 1 1 calc R
H12C H 0.5228 0.4630 0.2946 0.064 Uiso 1 1 calc R
O1W O 0.25592(17) 0.89738(15) 0.03613(9) 0.0315(3) Uani 1 1 d D
H1WA H 0.340(2) 0.866(3) 0.0366(16) 0.056(9) Uiso 1 1 d D
H1WB H 0.240(4) 0.959(3) 0.0059(14) 0.055(9) Uiso 1 1 d D
Cl1 Cl -0.32661(4) 0.83612(4) 0.09612(2) 0.01670(11) Uani 1 1 d .
O2 O -0.27286(17) 0.74680(15) 0.15465(7) 0.0304(3) Uani 1 1 d .
O3 O -0.44574(15) 0.77102(14) 0.04705(7) 0.0240(3) Uani 1 1 d .
O4 O -0.38102(16) 0.96149(14) 0.12125(8) 0.0267(3) Uani 1 1 d .
O5 O -0.20486(15) 0.86789(14) 0.05976(7) 0.0248(3) Uani 1 1 d .

loop_
_atom_site_aniso_label
_atom_site_aniso_U_11
_atom_site_aniso_U_22
_atom_site_aniso_U_33
_atom_site_aniso_U_23
_atom_site_aniso_U_13
_atom_site_aniso_U_12
Co1 0.00820(16) 0.01432(17) 0.01408(17) 0.00039(11) 0.00208(11) -0.00105(11)
O1 0.0124(6) 0.0173(6) 0.0225(6) -0.0010(5) 0.0042(5) -0.0017(5)
N1 0.0093(6) 0.0165(7) 0.0172(7) 0.0005(5) 0.0018(5) -0.0009(5)
N2 0.0116(7) 0.0187(7) 0.0162(7) 0.0010(6) 0.0034(5) 0.0001(5)
N3 0.0106(6) 0.0155(7) 0.0160(7) 0.0024(5) 0.0025(5) 0.0009(5)
N4 0.0116(6) 0.0164(7) 0.0150(7) 0.0003(5) 0.0034(5) 0.0000(5)
C1 0.0136(8) 0.0170(8) 0.0157(8) 0.0001(6) 0.0035(6) -0.0034(6)
C2 0.0160(8) 0.0143(8) 0.0142(8) 0.0014(6) 0.0030(6) -0.0013(6)
C3 0.0110(7) 0.0171(8) 0.0131(7) -0.0010(6) 0.0038(6) 0.0005(6)
C4 0.0113(8) 0.0151(8) 0.0197(8) -0.0004(6) 0.0028(6) -0.0020(6)
C5 0.0121(8) 0.0143(8) 0.0209(8) 0.0025(6) 0.0025(6) 0.0012(6)
C6 0.0109(7) 0.0165(8) 0.0217(8) 0.0054(7) 0.0027(6) -0.0014(6)
C7 0.0141(8) 0.0171(8) 0.0172(8) 0.0005(6) 0.0022(6) -0.0002(6)
C8 0.0118(8) 0.0161(8) 0.0170(8) 0.0012(6) 0.0009(6) 0.0019(6)
C9 0.0155(8) 0.0183(8) 0.0192(8) -0.0017(7) 0.0014(6) -0.0040(7)
C10 0.0153(8) 0.0168(8) 0.0217(9) -0.0038(7) 0.0003(7) -0.0005(6)
C11 0.0151(8) 0.0214(9) 0.0274(9) -0.0055(7) 0.0018(7) -0.0018(7)
C12 0.0225(11) 0.0308(12) 0.0655(17) -0.0070(11) -0.0144(11) 0.0009(9)
O1W 0.0195(7) 0.0248(8) 0.0504(10) 0.0071(7) 0.0079(7) -0.0034(6)
Cl1 0.0167(2) 0.0141(2) 0.0189(2) -0.00164(15) 0.00250(15) -0.00017(14)
O2 0.0335(8) 0.0266(7) 0.0276(7) 0.0070(6) -0.0026(6) 0.0018(6)
O3 0.0206(7) 0.0240(7) 0.0260(7) -0.0033(5) 0.0013(5) -0.0062(5)
O4 0.0295(8) 0.0178(6) 0.0348(8) -0.0055(6) 0.0114(6) 0.0021(5)
O5 0.0175(6) 0.0267(7) 0.0316(7) -0.0034(6) 0.0083(5) -0.0022(5)

loop_
_atom_type_symbol
_atom_type_description
_atom_type_scat_dispersion_real
_atom_type_scat_dispersion_imag
_atom_type_scat_source
C C 0.0033 0.0016 'International Tables Vol C Tables 4.2.6.8 and 6.1.1.4'
H H 0.0000 0.0000 'International Tables Vol C Tables 4.2.6.8 and 6.1.1.4'
N N 0.0061 0.0033 'International Tables Vol C Tables 4.2.6.8 and 6.1.1.4'
O O 0.0106 0.0060 'International Tables Vol C Tables 4.2.6.8 and 6.1.1.4'
Cl Cl 0.1484 0.1585 'International Tables Vol C Tables 4.2.6.8 and 6.1.1.4'
Co Co 0.3494 0.9721 'International Tables Vol C Tables 4.2.6.8 and 6.1.1.4'

loop_
_geom_angle_atom_site_label_1
_geom_angle_atom_site_label_2
_geom_angle_atom_site_label_3
_geom_angle
_geom_angle_site_symmetry_1
_geom_angle_site_symmetry_3
O1 Co1 O1 180.0 . 3_565
O1 Co1 N1 89.75(5) . .
O1 Co1 N1 90.25(5) 3_565 .
O1 Co1 N1 90.25(5) . 3_565
O1 Co1 N1 89.75(5) 3_565 3_565
N1 Co1 N1 180.0 . 3_565
O1 Co1 N4 93.15(5) . 1_655
O1 Co1 N4 86.86(5) 3_565 1_655
N1 Co1 N4 87.79(5) . 1_655
N1 Co1 N4 92.21(5) 3_565 1_655
O1 Co1 N4 86.85(5) . 3_465
O1 Co1 N4 93.15(5) 3_565 3_465
N1 Co1 N4 92.21(5) . 3_465
N1 Co1 N4 87.79(5) 3_565 3_465
N4 Co1 N4 180.0 1_655 3_465
N2 N1 C8 110.20(14) . .
N2 N1 Co1 114.43(11) . .
C8 N1 Co1 135.37(12) . .
N1 N2 N3 106.01(13) . .
N2 N3 C7 111.87(14) . .
N2 N3 C6 118.94(14) . .
C7 N3 C6 129.17(14) . .
C5 N4 C1 116.60(14) . .
C5 N4 Co1 123.52(11) . 1_455
C1 N4 Co1 119.84(11) . 1_455
N4 C1 C2 123.49(15) . .
C1 C2 C3 119.29(15) . .
C4 C3 C2 117.69(15) . .
C4 C3 C6 123.33(15) . .
C2 C3 C6 118.98(15) . .
C5 C4 C3 119.27(15) . .
N4 C5 C4 123.62(15) . .
N3 C6 C3 112.98(13) . .
N3 C7 C8 105.06(15) . .
N1 C8 C7 106.85(15) . .
N1 C8 C9 124.47(15) . .
C7 C8 C9 128.67(16) . .
C8 C9 C10 113.47(14) . .
C9 C10 C11 112.40(14) . .
C12 C11 C10 111.78(16) . .
O2 Cl1 O4 110.01(9) . .
O2 Cl1 O3 110.15(8) . .
O4 Cl1 O3 109.28(9) . .
O2 Cl1 O5 109.31(9) . .
O4 Cl1 O5 108.93(8) . .
O3 Cl1 O5 109.14(8) . .

loop_
_geom_bond_atom_site_label_1
_geom_bond_atom_site_label_2
_geom_bond_distance
_geom_bond_site_symmetry_2
Co1 O1 2.1036(13) .
Co1 O1 2.1037(13) 3_565
Co1 N1 2.1518(14) .
Co1 N1 2.1518(14) 3_565
Co1 N4 2.1793(14) 1_655
Co1 N4 2.1794(14) 3_465
N1 N2 1.324(2) .
N1 C8 1.362(2) .
N2 N3 1.333(2) .
N3 C7 1.347(2) .
N3 C6 1.457(2) .
N4 C5 1.342(2) .
N4 C1 1.347(2) .
N4 Co1 2.1793(14) 1_455
C1 C2 1.380(2) .
C2 C3 1.393(2) .
C3 C4 1.385(2) .
C3 C6 1.509(2) .
C4 C5 1.385(2) .
C7 C8 1.377(2) .
C8 C9 1.499(2) .
C9 C10 1.524(2) .
C10 C11 1.526(2) .
C11 C12 1.523(3) .
Cl1 O2 1.4310(14) .
Cl1 O4 1.4379(13) .
Cl1 O3 1.4388(13) .
Cl1 O5 1.4539(13) .

loop_
_geom_hbond_atom_site_label_D
_geom_hbond_atom_site_label_H
_geom_hbond_atom_site_label_A
_geom_hbond_distance_DH
_geom_hbond_distance_HA
_geom_hbond_distance_DA
_geom_hbond_angle_DHA
_geom_hbond_site_symmetry_A
O1 H11 O5 0.815(17) 2.099(18) 2.8963(18) 166(3) .
O1 H12 O1W 0.824(17) 1.882(18) 2.6895(19) 166(3) .
O1W H1WA O3 0.828(18) 2.129(18) 2.953(2) 174(3) 1_655
O1W H1WB O5 0.830(18) 2.093(18) 2.919(2) 173(3) 3_575
